data_4303956
loop_
_publ_author_name
'P. Fern\'andez'
'A. Sousa-Pedrares'
'J. Romero'
'J. A. Garc\'ia-V\'azquez'
'A. Sousa'
'P. P\'erez-Lourido'

_publ_section_title
;
Zinc(II), Cadmium(II), Mercury(II), and Ethylmercury(II) Complexes of
Phosphinothiol Ligands
;
_journal_name_full 'Inorganic Chemistry'
_journal_page_first 2121
_journal_page_last 2132
_journal_paper_doi 10.1021/ic7005925
_journal_volume 47
_journal_year 2008
_chemical_formula_sum 'C36 H28 Hg P2 S2'
_chemical_formula_weight 787.23
_chemical_name_systematic
;
 ?
;
_space_group_IT_number 15
_symmetry_cell_setting monoclinic
_symmetry_space_group_name_Hall '-C 2yc'
_symmetry_space_group_name_H-M 'C 1 2/c 1'
_atom_sites_solution_hydrogens geom
_atom_sites_solution_primary direct
_atom_sites_solution_secondary difmap
_audit_creation_method SHELXL-97
_cell_angle_alpha 90.00
_cell_angle_beta 98.067(3)
_cell_angle_gamma 90.00
_cell_formula_units_Z 4
_cell_length_a 16.322(3)
_cell_length_b 9.2713(16)
_cell_length_c 20.907(4)
_cell_measurement_reflns_used 979
_cell_measurement_temperature 293(2)
_cell_measurement_theta_max 26.34
_cell_measurement_theta_min 2.78
_cell_volume 3132.5(10)
_computing_cell_refinement 'BRUKER Smart'
_computing_data_collection 'BRUKER Smart'
_computing_structure_refinement 'SHELXL-97 (Sheldrick, 1997)'
_diffrn_ambient_temperature 293(2)
_diffrn_measured_fraction_theta_full 0.995
_diffrn_measured_fraction_theta_max 0.995
_diffrn_measurement_device_type 'Smart-CCD-1000 BRUKER'
_diffrn_measurement_method 'omega scans'
_diffrn_radiation_monochromator graphite
_diffrn_radiation_source 'fine-focus sealed tube'
_diffrn_radiation_type MoK\a
_diffrn_radiation_wavelength 0.71073
_diffrn_reflns_av_R_equivalents 0.0252
_diffrn_reflns_av_sigmaI/netI 0.0276
_diffrn_reflns_limit_h_max 20
_diffrn_reflns_limit_h_min -20
_diffrn_reflns_limit_k_max 11
_diffrn_reflns_limit_k_min 0
_diffrn_reflns_limit_l_max 16
_diffrn_reflns_limit_l_min -26
_diffrn_reflns_number 4242
_diffrn_reflns_theta_full 26.37
_diffrn_reflns_theta_max 26.37
_diffrn_reflns_theta_min 1.97
_exptl_absorpt_coefficient_mu 5.174
_exptl_absorpt_correction_T_max 0.6618
_exptl_absorpt_correction_T_min 0.2879
_exptl_absorpt_correction_type multi-scan
_exptl_crystal_colour Colourless
_exptl_crystal_density_diffrn 1.669
_exptl_crystal_density_method 'not measured'
_exptl_crystal_description Plate
_exptl_crystal_F_000 1544
_exptl_crystal_size_max 0.31
_exptl_crystal_size_mid 0.20
_exptl_crystal_size_min 0.08
_refine_diff_density_max 0.692
_refine_diff_density_min -0.540
_refine_diff_density_rms 0.071
_refine_ls_extinction_method none
_refine_ls_goodness_of_fit_ref 1.087
_refine_ls_hydrogen_treatment constr
_refine_ls_matrix_type full
_refine_ls_number_parameters 186
_refine_ls_number_reflns 3192
_refine_ls_number_restraints 0
_refine_ls_restrained_S_all 1.087
_refine_ls_R_factor_all 0.0240
_refine_ls_R_factor_gt 0.0206
_refine_ls_shift/su_max 0.001
_refine_ls_shift/su_mean 0.000
_refine_ls_structure_factor_coef Fsqd
_refine_ls_weighting_details 'calc w=1/[\s^2^(Fo^2^)+(0.0184P)^2^+3.6007P] where P=(Fo^2^+2Fc^2^)/3'
_refine_ls_weighting_scheme calc
_refine_ls_wR_factor_gt 0.0478
_refine_ls_wR_factor_ref 0.0492
_reflns_number_gt 2964
_reflns_number_total 3192
_reflns_threshold_expression >2sigma(I)
_cod_data_source_file ic7005925_04.cif
_cod_data_source_block p165a
_cod_depositor_comments
;
The following automatic conversions were performed:
'_symmetry_cell_setting' value 'Monoclinic' changed to 'monoclinic'
according to '/home/saulius/struct/CIF-dictionaries/cif_core.dic'
dictionary named 'cif_core.dic' version 2.4.1 from 2010-06-29.

Automatic conversion script
Id: cif_fix_enum 1527 2010-12-29 10:47:43Z saulius 
;
_cod_original_cell_volume 3132.3(9)
_cod_original_sg_symbol_H-M 'C 2/c'
_cod_database_code 4303956

loop_
_symmetry_equiv_pos_as_xyz
'x, y, z'
'-x, y, -z+1/2'
'x+1/2, y+1/2, z'
'-x+1/2, y+1/2, -z+1/2'
'-x, -y, -z'
'x, -y, z-1/2'
'-x+1/2, -y+1/2, -z'
'x+1/2, -y+1/2, z-1/2'

loop_
_atom_site_label
_atom_site_type_symbol
_atom_site_fract_x
_atom_site_fract_y
_atom_site_fract_z
_atom_site_U_iso_or_equiv
_atom_site_adp_type
_atom_site_occupancy
_atom_site_symmetry_multiplicity
_atom_site_calc_flag
_atom_site_refinement_flags
_atom_site_disorder_assembly
_atom_site_disorder_group
Hg1 Hg 0.0000 0.116245(18) 0.7500 0.03693(6) Uani 1 2 d S . .
S1 S 0.06533(5) -0.00722(8) 0.66370(3) 0.03932(17) Uani 1 1 d . . .
P1 P -0.09069(4) 0.23109(7) 0.65707(3) 0.02823(14) Uani 1 1 d . . .
C1 C -0.02944(17) 0.2092(3) 0.59204(12) 0.0307(6) Uani 1 1 d . . .
C2 C 0.03616(17) 0.1091(3) 0.59775(13) 0.0303(5) Uani 1 1 d . . .
C3 C 0.0819(2) 0.0987(3) 0.54569(14) 0.0403(7) Uani 1 1 d . . .
H3 H 0.1258 0.0339 0.5484 0.048 Uiso 1 1 calc R . .
C4 C 0.0636(2) 0.1814(4) 0.49096(15) 0.0470(8) Uani 1 1 d . . .
H4 H 0.0945 0.1712 0.4571 0.056 Uiso 1 1 calc R . .
C5 C -0.0005(2) 0.2797(4) 0.48622(15) 0.0504(8) Uani 1 1 d . . .
H5 H -0.0124 0.3363 0.4494 0.061 Uiso 1 1 calc R . .
C6 C -0.0465(2) 0.2936(3) 0.53591(14) 0.0427(7) Uani 1 1 d . . .
H6 H -0.0897 0.3599 0.5324 0.051 Uiso 1 1 calc R . .
C7 C -0.18615(17) 0.1311(3) 0.63577(13) 0.0318(6) Uani 1 1 d . . .
C8 C -0.2106(2) 0.0763(3) 0.57414(15) 0.0415(7) Uani 1 1 d . . .
H8 H -0.1789 0.0944 0.5413 0.050 Uiso 1 1 calc R . .
C9 C -0.2827(2) -0.0059(4) 0.56154(17) 0.0513(8) Uani 1 1 d . . .
H9 H -0.2982 -0.0449 0.5206 0.062 Uiso 1 1 calc R . .
C10 C -0.3305(2) -0.0294(4) 0.60907(18) 0.0548(9) Uani 1 1 d . . .
H10 H -0.3791 -0.0826 0.6002 0.066 Uiso 1 1 calc R . .
C11 C -0.3073(2) 0.0251(4) 0.66987(18) 0.0581(9) Uani 1 1 d . . .
H11 H -0.3402 0.0087 0.7021 0.070 Uiso 1 1 calc R . .
C12 C -0.2352(2) 0.1044(4) 0.68346(17) 0.0476(8) Uani 1 1 d . . .
H12 H -0.2195 0.1400 0.7249 0.057 Uiso 1 1 calc R . .
C13 C -0.11886(18) 0.4209(3) 0.65674(13) 0.0307(6) Uani 1 1 d . . .
C14 C -0.19954(19) 0.4710(3) 0.64591(15) 0.0415(7) Uani 1 1 d . . .
H14 H -0.2431 0.4063 0.6362 0.050 Uiso 1 1 calc R . .
C15 C -0.2156(2) 0.6177(3) 0.64951(18) 0.0535(9) Uani 1 1 d . . .
H15 H -0.2699 0.6511 0.6422 0.064 Uiso 1 1 calc R . .
C16 C -0.1513(2) 0.7137(3) 0.66395(17) 0.0529(9) Uani 1 1 d . . .
H16 H -0.1623 0.8117 0.6667 0.064 Uiso 1 1 calc R . .
C17 C -0.0714(2) 0.6651(4) 0.67428(17) 0.0533(9) Uani 1 1 d . . .
H17 H -0.0282 0.7308 0.6833 0.064 Uiso 1 1 calc R . .
C18 C -0.0541(2) 0.5189(3) 0.67150(15) 0.0433(7) Uani 1 1 d . . .
H18 H 0.0003 0.4865 0.6794 0.052 Uiso 1 1 calc R . .

loop_
_atom_site_aniso_label
_atom_site_aniso_U_11
_atom_site_aniso_U_22
_atom_site_aniso_U_33
_atom_site_aniso_U_23
_atom_site_aniso_U_13
_atom_site_aniso_U_12
Hg1 0.03632(10) 0.04762(10) 0.02699(9) 0.000 0.00496(6) 0.000
S1 0.0453(4) 0.0358(4) 0.0390(4) 0.0004(3) 0.0136(3) 0.0098(3)
P1 0.0256(3) 0.0317(3) 0.0282(3) 0.0002(3) 0.0065(3) 0.0016(3)
C1 0.0294(14) 0.0348(14) 0.0286(13) -0.0013(11) 0.0068(11) -0.0007(11)
C2 0.0286(14) 0.0314(13) 0.0314(13) -0.0073(11) 0.0062(10) -0.0067(11)
C3 0.0379(17) 0.0441(17) 0.0413(16) -0.0091(13) 0.0144(13) -0.0011(13)
C4 0.051(2) 0.058(2) 0.0365(16) -0.0045(14) 0.0211(14) -0.0029(16)
C5 0.062(2) 0.058(2) 0.0343(16) 0.0104(14) 0.0146(15) 0.0015(17)
C6 0.0473(18) 0.0472(18) 0.0345(15) 0.0058(13) 0.0092(13) 0.0056(14)
C7 0.0302(14) 0.0288(14) 0.0367(14) 0.0001(11) 0.0057(11) 0.0037(11)
C8 0.0411(18) 0.0452(17) 0.0384(16) -0.0030(13) 0.0063(13) 0.0010(13)
C9 0.046(2) 0.053(2) 0.0505(19) -0.0119(15) -0.0079(15) -0.0043(15)
C10 0.0333(18) 0.052(2) 0.076(2) -0.0028(18) -0.0025(16) -0.0098(15)
C11 0.0406(19) 0.072(2) 0.064(2) -0.0010(19) 0.0184(16) -0.0171(18)
C12 0.0387(18) 0.060(2) 0.0461(18) -0.0031(15) 0.0119(14) -0.0089(15)
C13 0.0345(15) 0.0310(14) 0.0279(13) 0.0016(10) 0.0094(11) 0.0025(11)
C14 0.0332(16) 0.0377(16) 0.0523(18) -0.0029(13) 0.0021(13) 0.0019(13)
C15 0.050(2) 0.0449(18) 0.064(2) 0.0011(16) 0.0048(17) 0.0140(16)
C16 0.074(3) 0.0303(16) 0.057(2) 0.0050(14) 0.0161(18) 0.0074(16)
C17 0.063(2) 0.0384(17) 0.060(2) 0.0013(15) 0.0152(17) -0.0142(16)
C18 0.0338(16) 0.0432(17) 0.0536(18) 0.0020(14) 0.0091(13) -0.0018(13)

loop_
_atom_type_symbol
_atom_type_description
_atom_type_scat_dispersion_real
_atom_type_scat_dispersion_imag
_atom_type_scat_source
C C 0.0033 0.0016 'International Tables Vol C Tables 4.2.6.8 and 6.1.1.4'
H H 0.0000 0.0000 'International Tables Vol C Tables 4.2.6.8 and 6.1.1.4'
P P 0.1023 0.0942 'International Tables Vol C Tables 4.2.6.8 and 6.1.1.4'
S S 0.1246 0.1234 'International Tables Vol C Tables 4.2.6.8 and 6.1.1.4'
Hg Hg -2.3894 9.2266 'International Tables Vol C Tables 4.2.6.8 and 6.1.1.4'

loop_
_geom_angle_atom_site_label_1
_geom_angle_atom_site_label_2
_geom_angle_atom_site_label_3
_geom_angle
_geom_angle_site_symmetry_1
_geom_angle_site_symmetry_3
_geom_angle_publ_flag
S1 Hg1 S1 125.47(4) 2_556 . ?
S1 Hg1 P1 84.28(3) 2_556 2_556 ?
S1 Hg1 P1 119.24(3) . 2_556 ?
S1 Hg1 P1 119.24(3) 2_556 . ?
S1 Hg1 P1 84.28(3) . . ?
P1 Hg1 P1 129.77(3) 2_556 . ?
C2 S1 Hg1 100.89(9) . . ?
C1 P1 C7 107.73(13) . . ?
C1 P1 C13 105.78(12) . . ?
C7 P1 C13 106.59(13) . . ?
C1 P1 Hg1 101.90(9) . . ?
C7 P1 Hg1 111.49(9) . . ?
C13 P1 Hg1 122.34(9) . . ?
C6 C1 C2 119.8(2) . . ?
C6 C1 P1 119.9(2) . . ?
C2 C1 P1 120.3(2) . . ?
C3 C2 C1 117.3(3) . . ?
C3 C2 S1 116.7(2) . . ?
C1 C2 S1 126.0(2) . . ?
C4 C3 C2 121.9(3) . . ?
C3 C4 C5 120.1(3) . . ?
C6 C5 C4 119.9(3) . . ?
C5 C6 C1 121.0(3) . . ?
C12 C7 C8 118.8(3) . . ?
C12 C7 P1 118.5(2) . . ?
C8 C7 P1 122.6(2) . . ?
C7 C8 C9 120.0(3) . . ?
C10 C9 C8 120.2(3) . . ?
C9 C10 C11 120.4(3) . . ?
C10 C11 C12 120.1(3) . . ?
C11 C12 C7 120.6(3) . . ?
C14 C13 C18 119.4(3) . . ?
C14 C13 P1 124.0(2) . . ?
C18 C13 P1 116.5(2) . . ?
C13 C14 C15 120.2(3) . . ?
C16 C15 C14 120.0(3) . . ?
C17 C16 C15 120.2(3) . . ?
C16 C17 C18 120.6(3) . . ?
C17 C18 C13 119.6(3) . . ?

loop_
_geom_bond_atom_site_label_1
_geom_bond_atom_site_label_2
_geom_bond_distance
_geom_bond_site_symmetry_2
_geom_bond_publ_flag
Hg1 S1 2.4986(8) 2_556 ?
Hg1 S1 2.4986(7) . ?
Hg1 P1 2.5085(7) 2_556 ?
Hg1 P1 2.5085(7) . ?
S1 C2 1.762(3) . ?
P1 C1 1.808(3) . ?
P1 C7 1.814(3) . ?
P1 C13 1.819(3) . ?
C1 C6 1.406(4) . ?
C1 C2 1.409(4) . ?
C2 C3 1.407(4) . ?
C3 C4 1.375(5) . ?
C4 C5 1.380(5) . ?
C5 C6 1.371(4) . ?
C7 C12 1.385(4) . ?
C7 C8 1.391(4) . ?
C8 C9 1.396(5) . ?
C9 C10 1.364(5) . ?
C10 C11 1.371(5) . ?
C11 C12 1.384(5) . ?
C13 C14 1.385(4) . ?
C13 C18 1.395(4) . ?
C14 C15 1.390(4) . ?
C15 C16 1.376(5) . ?
C16 C17 1.368(5) . ?
C17 C18 1.388(5) . ?
